data_7207944
loop_
_publ_author_name
'Maity, Suman Kumar'
'Maity, Sibaprasad'
'Jana, Poulami'
'Haldar, Debasish'

_publ_section_title
;
 Luminescent nanoparticles from tripeptide--CdS conjugate
;
_journal_issue 11
_journal_name_full CrystEngComm
_journal_page_first 4034
_journal_paper_doi 10.1039/c2ce05786g
_journal_volume 14
_journal_year 2012
_chemical_formula_moiety 'C18 H33 N3 O6'
_chemical_formula_sum 'C18 H33 N3 O6'
_chemical_formula_weight 387.47
_chemical_name_systematic
;
?
;
_space_group_IT_number 14
_symmetry_cell_setting monoclinic
_symmetry_space_group_name_Hall '-P 2ybc'
_symmetry_space_group_name_H-M 'P 1 21/c 1'
_atom_sites_solution_hydrogens geom
_atom_sites_solution_primary direct
_atom_sites_solution_secondary difmap
_audit_creation_method SHELXL-97
_cell_angle_alpha 90.00
_cell_angle_beta 102.135(3)
_cell_angle_gamma 90.00
_cell_formula_units_Z 4
_cell_length_a 9.3487(8)
_cell_length_b 24.295(3)
_cell_length_c 9.7998(11)
_cell_measurement_reflns_used 6401
_cell_measurement_temperature 296(2)
_cell_measurement_theta_max 25.55
_cell_measurement_theta_min 2.29
_cell_volume 2176.1(4)
_computing_cell_refinement 'Bruker SMART'
_computing_data_collection 'Bruker SMART'
_computing_data_reduction 'Bruker SAINT'
_computing_molecular_graphics 'Bruker SHELXTL'
_computing_publication_material 'Bruker SHELXTL'
_computing_structure_refinement 'Bruker SHELXTL'
_computing_structure_solution 'Bruker SHELXTL'
_diffrn_ambient_temperature 296(2)
_diffrn_measured_fraction_theta_full 0.997
_diffrn_measured_fraction_theta_max 0.997
_diffrn_measurement_device_type 'CCD area detector'
_diffrn_measurement_method 'phi and omega scans'
_diffrn_radiation_monochromator graphite
_diffrn_radiation_source 'fine-focus sealed tube'
_diffrn_radiation_type MoK\a
_diffrn_radiation_wavelength 0.71073
_diffrn_reflns_av_R_equivalents 0.0642
_diffrn_reflns_av_sigmaI/netI 0.0510
_diffrn_reflns_limit_h_max 11
_diffrn_reflns_limit_h_min -7
_diffrn_reflns_limit_k_max 29
_diffrn_reflns_limit_k_min -23
_diffrn_reflns_limit_l_max 12
_diffrn_reflns_limit_l_min -11
_diffrn_reflns_number 16738
_diffrn_reflns_theta_full 25.97
_diffrn_reflns_theta_max 25.97
_diffrn_reflns_theta_min 1.68
_exptl_absorpt_coefficient_mu 0.088
_exptl_absorpt_correction_T_max 0.987
_exptl_absorpt_correction_T_min 0.977
_exptl_absorpt_correction_type multi-scan
_exptl_absorpt_process_details 'SADABS v.2.03 (Bruker, 2001)'
_exptl_crystal_colour colorless
_exptl_crystal_density_diffrn 1.177
_exptl_crystal_density_method 'not measured'
_exptl_crystal_description niddle
_exptl_crystal_F_000 840.0
_exptl_crystal_size_max 0.484
_exptl_crystal_size_mid 0.218
_exptl_crystal_size_min 0.133
_refine_diff_density_max 0.571
_refine_diff_density_min -0.300
_refine_diff_density_rms 0.047
_refine_ls_extinction_method none
_refine_ls_goodness_of_fit_ref 0.867
_refine_ls_hydrogen_treatment constr
_refine_ls_matrix_type full
_refine_ls_number_parameters 250
_refine_ls_number_reflns 4244
_refine_ls_number_restraints 0
_refine_ls_restrained_S_all 0.867
_refine_ls_R_factor_all 0.0893
_refine_ls_R_factor_gt 0.0601
_refine_ls_shift/su_max 0.000
_refine_ls_shift/su_mean 0.000
_refine_ls_structure_factor_coef Fsqd
_refine_ls_weighting_details 'calc w=1/[\s^2^(Fo^2^)+(0.1350P)^2^+1.5685P] where P=(Fo^2^+2Fc^2^)/3'
_refine_ls_weighting_scheme calc
_refine_ls_wR_factor_gt 0.1761
_refine_ls_wR_factor_ref 0.2076
_reflns_number_gt 2909
_reflns_number_total 4244
_reflns_threshold_expression >2sigma(I)
_cod_data_source_file c2ce05786g.txt
_cod_data_source_block ab
_cod_depositor_comments
;
The following automatic conversions were performed:

'_symmetry_cell_setting' value 'Monoclinic' changed to 'monoclinic'
according to /home/saulius/struct/CIF-dictionaries/cif_core.dic
dictionary named 'cif_core.dic' version 2.4.1 from 2010-06-29.

Automatic conversion script
Id: cif_fix_values 1715 2011-07-08 13:25:40Z adriana 
;
_cod_original_sg_symbol_H-M 'P2(1)/c '
_cod_database_code 7207944

loop_
_symmetry_equiv_pos_as_xyz
'x, y, z'
'-x, y+1/2, -z+1/2'
'-x, -y, -z'
'x, -y-1/2, z-1/2'

loop_
_atom_site_label
_atom_site_type_symbol
_atom_site_fract_x
_atom_site_fract_y
_atom_site_fract_z
_atom_site_U_iso_or_equiv
_atom_site_adp_type
_atom_site_occupancy
_atom_site_symmetry_multiplicity
_atom_site_calc_flag
_atom_site_refinement_flags
O1 O -0.29920(17) 0.11099(8) 0.3253(2) 0.0497(5) Uani 1 1 d .
N4 N 0.13875(19) 0.22897(8) 0.30932(19) 0.0365(5) Uani 1 1 d .
H4 H 0.1087 0.2216 0.3844 0.044 Uiso 1 1 calc R
O3 O 0.4582(3) -0.04428(10) 0.1621(3) 0.0866(8) Uani 1 1 d .
O4 O -0.09250(17) 0.12965(9) 0.2482(2) 0.0587(6) Uani 1 1 d .
O5 O 0.38042(16) 0.17486(8) 0.10584(17) 0.0486(5) Uani 1 1 d .
O6 O 0.08207(18) 0.26805(8) 0.09630(16) 0.0453(5) Uani 1 1 d .
N1 N -0.3042(2) 0.17516(9) 0.1667(2) 0.0459(6) Uani 1 1 d .
H1 H -0.3932 0.1793 0.1754 0.055 Uiso 1 1 calc R
N2 N 0.1600(2) 0.14347(9) 0.1275(2) 0.0442(5) Uani 1 1 d .
H2 H 0.0950 0.1437 0.1779 0.053 Uiso 1 1 calc R
O7 O 0.2256(4) -0.06270(14) 0.1204(5) 0.1383(14) Uani 1 1 d .
C1 C -0.3618(4) 0.04453(17) 0.4719(4) 0.0857(12) Uani 1 1 d .
H1A H -0.3926 0.0734 0.5261 0.129 Uiso 1 1 calc R
H1B H -0.3317 0.0132 0.5306 0.129 Uiso 1 1 calc R
H1C H -0.4417 0.0343 0.3975 0.129 Uiso 1 1 calc R
C2 C -0.2350(3) 0.06444(11) 0.4114(3) 0.0541(7) Uani 1 1 d .
C3 C -0.2212(2) 0.13800(11) 0.2456(3) 0.0422(6) Uani 1 1 d .
C4 C -0.2507(2) 0.20900(11) 0.0667(3) 0.0434(6) Uani 1 1 d .
H4A H -0.3224 0.2089 -0.0207 0.052 Uiso 1 1 calc R
H4B H -0.1613 0.1929 0.0492 0.052 Uiso 1 1 calc R
C5 C -0.2206(3) 0.26769(11) 0.1141(3) 0.0449(6) Uani 1 1 d .
H5A H -0.3086 0.2830 0.1367 0.054 Uiso 1 1 calc R
H5B H -0.1985 0.2889 0.0373 0.054 Uiso 1 1 calc R
C6 C -0.0955(2) 0.27413(11) 0.2397(2) 0.0410(6) Uani 1 1 d .
H6A H -0.0900 0.3123 0.2697 0.049 Uiso 1 1 calc R
H6B H -0.1153 0.2519 0.3158 0.049 Uiso 1 1 calc R
C7 C 0.0500(2) 0.25722(10) 0.2089(2) 0.0350(5) Uani 1 1 d .
C8 C 0.2846(2) 0.20996(11) 0.2981(2) 0.0429(6) Uani 1 1 d .
C9 C 0.2770(2) 0.17529(10) 0.1661(2) 0.0379(6) Uani 1 1 d .
C10 C 0.1357(3) 0.10835(12) 0.0051(3) 0.0558(7) Uani 1 1 d .
H10A H 0.2041 0.1186 -0.0525 0.067 Uiso 1 1 calc R
H10B H 0.0377 0.1148 -0.0489 0.067 Uiso 1 1 calc R
C11 C 0.1528(3) 0.04853(15) 0.0375(4) 0.0749(10) Uani 1 1 d .
H11A H 0.0908 0.0389 0.1018 0.090 Uiso 1 1 calc R
H11B H 0.1189 0.0278 -0.0478 0.090 Uiso 1 1 calc R
C12 C 0.3042(4) 0.03188(15) 0.0990(4) 0.0768(10) Uani 1 1 d .
H12A H 0.3367 0.0514 0.1864 0.092 Uiso 1 1 calc R
H12B H 0.3669 0.0429 0.0366 0.092 Uiso 1 1 calc R
C13 C 0.3224(4) -0.02970(15) 0.1266(4) 0.0730(9) Uani 1 1 d .
C14 C 0.4933(5) -0.10109(15) 0.1848(5) 0.0954(13) Uani 1 1 d .
H14A H 0.4257 -0.1178 0.2336 0.143 Uiso 1 1 calc R
H14B H 0.5910 -0.1046 0.2394 0.143 Uiso 1 1 calc R
H14C H 0.4870 -0.1191 0.0965 0.143 Uiso 1 1 calc R
C15 C -0.1922(5) 0.02000(15) 0.3208(5) 0.0925(12) Uani 1 1 d .
H15A H -0.2730 0.0122 0.2451 0.139 Uiso 1 1 calc R
H15B H -0.1662 -0.0127 0.3754 0.139 Uiso 1 1 calc R
H15C H -0.1100 0.0321 0.2842 0.139 Uiso 1 1 calc R
C16 C 0.3407(3) 0.17163(17) 0.4216(3) 0.0753(11) Uani 1 1 d .
H16A H 0.3536 0.1921 0.5070 0.113 Uiso 1 1 calc R
H16B H 0.4326 0.1560 0.4127 0.113 Uiso 1 1 calc R
H16C H 0.2710 0.1427 0.4225 0.113 Uiso 1 1 calc R
C17 C 0.3876(3) 0.25842(15) 0.3003(3) 0.0680(10) Uani 1 1 d .
H17A H 0.3484 0.2831 0.2252 0.102 Uiso 1 1 calc R
H17B H 0.4815 0.2453 0.2896 0.102 Uiso 1 1 calc R
H17C H 0.3982 0.2775 0.3877 0.102 Uiso 1 1 calc R
C18 C -0.1109(4) 0.08345(17) 0.5239(4) 0.0876(12) Uani 1 1 d .
H18A H -0.0315 0.0954 0.4830 0.131 Uiso 1 1 calc R
H18B H -0.0787 0.0537 0.5873 0.131 Uiso 1 1 calc R
H18C H -0.1429 0.1135 0.5737 0.131 Uiso 1 1 calc R

loop_
_atom_site_aniso_label
_atom_site_aniso_U_11
_atom_site_aniso_U_22
_atom_site_aniso_U_33
_atom_site_aniso_U_23
_atom_site_aniso_U_13
_atom_site_aniso_U_12
O1 0.0322(8) 0.0612(12) 0.0615(11) 0.0199(9) 0.0226(8) 0.0049(7)
N4 0.0299(9) 0.0585(13) 0.0240(9) -0.0011(9) 0.0122(7) 0.0002(8)
O3 0.0840(17) 0.0519(14) 0.127(2) -0.0011(14) 0.0302(16) -0.0010(12)
O4 0.0268(8) 0.0758(13) 0.0780(14) 0.0227(11) 0.0213(9) 0.0051(8)
O5 0.0230(8) 0.0849(14) 0.0412(9) -0.0087(9) 0.0145(7) -0.0035(8)
O6 0.0430(9) 0.0680(12) 0.0286(9) 0.0024(8) 0.0159(7) -0.0036(8)
N1 0.0208(9) 0.0678(15) 0.0512(12) 0.0151(11) 0.0123(8) 0.0002(9)
N2 0.0278(9) 0.0601(14) 0.0495(12) -0.0137(10) 0.0192(9) -0.0049(9)
O7 0.090(2) 0.105(2) 0.206(4) 0.020(3) -0.002(2) -0.0199(19)
C1 0.080(2) 0.091(3) 0.096(3) 0.044(2) 0.042(2) 0.004(2)
C2 0.0497(15) 0.0461(16) 0.0691(19) 0.0123(13) 0.0187(14) 0.0035(12)
C3 0.0252(11) 0.0561(16) 0.0469(14) 0.0047(12) 0.0116(10) -0.0024(10)
C4 0.0264(11) 0.0665(18) 0.0368(13) 0.0092(12) 0.0055(9) -0.0025(10)
C5 0.0335(12) 0.0572(17) 0.0456(14) 0.0145(12) 0.0122(10) 0.0111(11)
C6 0.0408(13) 0.0501(15) 0.0356(12) 0.0013(11) 0.0161(10) 0.0046(10)
C7 0.0321(11) 0.0472(14) 0.0275(11) -0.0071(10) 0.0099(9) -0.0051(10)
C8 0.0255(11) 0.0709(18) 0.0325(12) -0.0068(12) 0.0064(9) 0.0001(10)
C9 0.0222(10) 0.0598(16) 0.0329(12) 0.0002(11) 0.0082(9) 0.0031(9)
C10 0.0397(13) 0.069(2) 0.0585(17) -0.0211(14) 0.0094(12) -0.0037(12)
C11 0.0573(18) 0.083(2) 0.087(2) -0.033(2) 0.0201(17) -0.0183(16)
C12 0.0638(19) 0.070(2) 0.097(3) -0.0185(19) 0.0181(18) -0.0187(16)
C13 0.074(2) 0.067(2) 0.077(2) -0.0131(17) 0.0127(18) -0.0168(18)
C14 0.122(3) 0.051(2) 0.123(3) -0.005(2) 0.049(3) 0.008(2)
C15 0.105(3) 0.059(2) 0.125(3) -0.004(2) 0.050(3) 0.005(2)
C16 0.0584(18) 0.127(3) 0.0376(15) 0.0057(17) 0.0042(13) 0.0392(19)
C17 0.0385(14) 0.105(3) 0.0626(19) -0.0371(18) 0.0156(13) -0.0253(15)
C18 0.088(3) 0.079(3) 0.085(3) 0.027(2) -0.007(2) 0.002(2)

loop_
_atom_type_symbol
_atom_type_description
_atom_type_scat_dispersion_real
_atom_type_scat_dispersion_imag
_atom_type_scat_source
C C 0.0033 0.0016 'International Tables Vol C Tables 4.2.6.8 and 6.1.1.4'
H H 0.0000 0.0000 'International Tables Vol C Tables 4.2.6.8 and 6.1.1.4'
N N 0.0061 0.0033 'International Tables Vol C Tables 4.2.6.8 and 6.1.1.4'
O O 0.0106 0.0060 'International Tables Vol C Tables 4.2.6.8 and 6.1.1.4'

loop_
_geom_angle_atom_site_label_1
_geom_angle_atom_site_label_2
_geom_angle_atom_site_label_3
_geom_angle
C3 O1 C2 120.36(18)
C7 N4 C8 123.38(18)
C7 N4 H4 118.3
C8 N4 H4 118.3
C13 O3 C14 119.2(3)
C3 N1 C4 122.59(19)
C3 N1 H1 118.7
C4 N1 H1 118.7
C9 N2 C10 123.7(2)
C9 N2 H2 118.2
C10 N2 H2 118.2
C2 C1 H1A 109.5
C2 C1 H1B 109.5
H1A C1 H1B 109.5
C2 C1 H1C 109.5
H1A C1 H1C 109.5
H1B C1 H1C 109.5
O1 C2 C18 110.3(2)
O1 C2 C15 110.0(3)
C18 C2 C15 113.3(3)
O1 C2 C1 102.3(2)
C18 C2 C1 111.1(3)
C15 C2 C1 109.3(3)
O4 C3 N1 125.4(2)
O4 C3 O1 124.2(2)
N1 C3 O1 110.40(18)
N1 C4 C5 113.4(2)
N1 C4 H4A 108.9
C5 C4 H4A 108.9
N1 C4 H4B 108.9
C5 C4 H4B 108.9
H4A C4 H4B 107.7
C4 C5 C6 114.2(2)
C4 C5 H5A 108.7
C6 C5 H5A 108.7
C4 C5 H5B 108.7
C6 C5 H5B 108.7
H5A C5 H5B 107.6
C7 C6 C5 112.48(19)
C7 C6 H6A 109.1
C5 C6 H6A 109.1
C7 C6 H6B 109.1
C5 C6 H6B 109.1
H6A C6 H6B 107.8
O6 C7 N4 122.7(2)
O6 C7 C6 121.3(2)
N4 C7 C6 115.98(19)
N4 C8 C17 110.6(2)
N4 C8 C16 107.6(2)
C17 C8 C16 110.5(2)
N4 C8 C9 110.93(17)
C17 C8 C9 110.8(2)
C16 C8 C9 106.3(2)
O5 C9 N2 122.7(2)
O5 C9 C8 120.4(2)
N2 C9 C8 116.72(18)
N2 C10 C11 114.0(3)
N2 C10 H10A 108.8
C11 C10 H10A 108.8
N2 C10 H10B 108.8
C11 C10 H10B 108.8
H10A C10 H10B 107.6
C12 C11 C10 113.9(3)
C12 C11 H11A 108.8
C10 C11 H11A 108.8
C12 C11 H11B 108.8
C10 C11 H11B 108.8
H11A C11 H11B 107.7
C11 C12 C13 113.8(3)
C11 C12 H12A 108.8
C13 C12 H12A 108.8
C11 C12 H12B 108.8
C13 C12 H12B 108.8
H12A C12 H12B 107.7
O7 C13 O3 121.2(4)
O7 C13 C12 126.3(4)
O3 C13 C12 112.5(3)
O3 C14 H14A 109.5
O3 C14 H14B 109.5
H14A C14 H14B 109.5
O3 C14 H14C 109.5
H14A C14 H14C 109.5
H14B C14 H14C 109.5
C2 C15 H15A 109.5
C2 C15 H15B 109.5
H15A C15 H15B 109.5
C2 C15 H15C 109.5
H15A C15 H15C 109.5
H15B C15 H15C 109.5
C8 C16 H16A 109.5
C8 C16 H16B 109.5
H16A C16 H16B 109.5
C8 C16 H16C 109.5
H16A C16 H16C 109.5
H16B C16 H16C 109.5
C8 C17 H17A 109.5
C8 C17 H17B 109.5
H17A C17 H17B 109.5
C8 C17 H17C 109.5
H17A C17 H17C 109.5
H17B C17 H17C 109.5
C2 C18 H18A 109.5
C2 C18 H18B 109.5
H18A C18 H18B 109.5
C2 C18 H18C 109.5
H18A C18 H18C 109.5
H18B C18 H18C 109.5

loop_
_geom_bond_atom_site_label_1
_geom_bond_atom_site_label_2
_geom_bond_distance
O1 C3 1.346(3)
O1 C2 1.462(3)
N4 C7 1.336(3)
N4 C8 1.466(3)
N4 H4 0.8600
O3 C13 1.294(4)
O3 C14 1.425(4)
O4 C3 1.216(3)
O5 C9 1.234(3)
O6 C7 1.231(3)
N1 C3 1.327(3)
N1 C4 1.447(3)
N1 H1 0.8600
N2 C9 1.328(3)
N2 C10 1.451(3)
N2 H2 0.8600
O7 C13 1.201(4)
C1 C2 1.513(4)
C1 H1A 0.9600
C1 H1B 0.9600
C1 H1C 0.9600
C2 C18 1.496(5)
C2 C15 1.505(5)
C4 C5 1.508(4)
C4 H4A 0.9700
C4 H4B 0.9700
C5 C6 1.518(4)
C5 H5A 0.9700
C5 H5B 0.9700
C6 C7 1.511(3)
C6 H6A 0.9700
C6 H6B 0.9700
C8 C17 1.518(4)
C8 C16 1.529(4)
C8 C9 1.533(3)
C10 C11 1.489(5)
C10 H10A 0.9700
C10 H10B 0.9700
C11 C12 1.474(5)
C11 H11A 0.9700
C11 H11B 0.9700
C12 C13 1.524(5)
C12 H12A 0.9700
C12 H12B 0.9700
C14 H14A 0.9600
C14 H14B 0.9600
C14 H14C 0.9600
C15 H15A 0.9600
C15 H15B 0.9600
C15 H15C 0.9600
C16 H16A 0.9600
C16 H16B 0.9600
C16 H16C 0.9600
C17 H17A 0.9600
C17 H17B 0.9600
C17 H17C 0.9600
C18 H18A 0.9600
C18 H18B 0.9600
C18 H18C 0.9600
